data_7007715
loop_
_publ_author_name
'Dervisi, Athanasia'
'Koursarou, Despina'
'Ooi, Li-Ling'
'Horton, Peter N.'
'Hursthouse, Michael B.'

_publ_section_title
;
 Synthesis and characterisation of benzyl phosphino-thioether and
 -thiolato Pd(II) complexes and their applications in Suzuki coupling
 reactions.
;
_journal_issue 48
_journal_name_full 'Dalton transactions (Cambridge, England : 2003)'
_journal_page_first 5717
_journal_page_last 5724
_journal_paper_doi 10.1039/B609607G
_journal_year 2006
_chemical_formula_moiety 'C24 H26 Cl5 P Pd S'
_chemical_formula_sum 'C24 H26 Cl5 P Pd S'
_chemical_formula_weight 661.13
_chemical_name_common Pd(3)Cl2.CHCl3
_chemical_name_systematic
;
?
;
_space_group_IT_number 14
_symmetry_cell_setting monoclinic
_symmetry_space_group_name_Hall '-P 2ybc'
_symmetry_space_group_name_H-M 'P 1 21/c 1'
_atom_sites_solution_hydrogens geom
_atom_sites_solution_primary direct
_atom_sites_solution_secondary difmap
_audit_creation_method SHELXL-97
_cell_angle_alpha 90.00
_cell_angle_beta 112.7700(10)
_cell_angle_gamma 90.00
_cell_formula_units_Z 4
_cell_length_a 14.7145(2)
_cell_length_b 13.2355(2)
_cell_length_c 14.8381(2)
_cell_measurement_reflns_used 25254
_cell_measurement_temperature 150(2)
_cell_measurement_theta_max 30.034
_cell_measurement_theta_min 2.91
_cell_volume 2664.56(7)
_computing_cell_refinement 'HKL Scalepack (Otwinowski & Minor 1997)'
_computing_data_collection 'Collect (Nonius BV, 1997-2000)'
_computing_data_reduction 'HKL Denzo and Scalepack (Otwinowski & Minor 1997)'
_computing_molecular_graphics 'Ortep-3 for Windows (Farrugia, 1997)'
_computing_publication_material 'WinGX publication routines (Farrugia, 1999)'
_computing_structure_refinement 'SHELXL-97 (Sheldrick, 1997)'
_computing_structure_solution 'Dirdiff-99 (Beurskens, 1999)'
_diffrn_ambient_temperature 150(2)
_diffrn_measured_fraction_theta_full 0.996
_diffrn_measured_fraction_theta_max 0.996
_diffrn_measurement_device_type KappaCCD
_diffrn_measurement_method CCD
_diffrn_radiation_monochromator graphite
_diffrn_radiation_source 'fine-focus sealed tube'
_diffrn_radiation_type MoK\a
_diffrn_radiation_wavelength 0.71073
_diffrn_reflns_av_R_equivalents 0.0873
_diffrn_reflns_av_sigmaI/netI 0.0500
_diffrn_reflns_limit_h_max 20
_diffrn_reflns_limit_h_min -20
_diffrn_reflns_limit_k_max 18
_diffrn_reflns_limit_k_min -18
_diffrn_reflns_limit_l_max 20
_diffrn_reflns_limit_l_min -20
_diffrn_reflns_number 39701
_diffrn_reflns_theta_full 30.05
_diffrn_reflns_theta_max 30.05
_diffrn_reflns_theta_min 2.93
_exptl_absorpt_coefficient_mu 1.349
_exptl_absorpt_correction_T_max 0.7742
_exptl_absorpt_correction_T_min 0.7467
_exptl_absorpt_correction_type multi-scan
_exptl_absorpt_process_details 'Sortav (Blessing, 1995)'
_exptl_crystal_colour yellow
_exptl_crystal_density_diffrn 1.648
_exptl_crystal_density_method 'not measured'
_exptl_crystal_description block
_exptl_crystal_F_000 1328
_exptl_crystal_size_max 0.23
_exptl_crystal_size_mid 0.20
_exptl_crystal_size_min 0.20
_refine_diff_density_max 0.851
_refine_diff_density_min -1.046
_refine_diff_density_rms 0.150
_refine_ls_extinction_method none
_refine_ls_goodness_of_fit_ref 1.020
_refine_ls_hydrogen_treatment constr
_refine_ls_matrix_type full
_refine_ls_number_parameters 290
_refine_ls_number_reflns 7770
_refine_ls_number_restraints 0
_refine_ls_restrained_S_all 1.020
_refine_ls_R_factor_all 0.0497
_refine_ls_R_factor_gt 0.0350
_refine_ls_shift/su_max 0.001
_refine_ls_shift/su_mean 0.000
_refine_ls_structure_factor_coef Fsqd
_refine_ls_weighting_details 'calc w=1/[\s^2^(Fo^2^)+(0.0268P)^2^+2.9514P] where P=(Fo^2^+2Fc^2^)/3'
_refine_ls_weighting_scheme calc
_refine_ls_wR_factor_gt 0.0761
_refine_ls_wR_factor_ref 0.0817
_reflns_number_gt 6398
_reflns_number_total 7770
_reflns_threshold_expression >2sigma(I)
_cod_data_source_file B609607G.txt
_cod_data_source_block Pd(3)Cl2.CHCl3
_cod_original_cell_volume 2664.56(6)
_cod_original_sg_symbol_H-M 'P 21/c'
_cod_database_code 7007715

loop_
_symmetry_equiv_pos_as_xyz
'x, y, z'
'-x, y+1/2, -z+1/2'
'-x, -y, -z'
'x, -y-1/2, z-1/2'

loop_
_atom_site_label
_atom_site_type_symbol
_atom_site_fract_x
_atom_site_fract_y
_atom_site_fract_z
_atom_site_U_iso_or_equiv
_atom_site_adp_type
_atom_site_occupancy
_atom_site_symmetry_multiplicity
_atom_site_calc_flag
_atom_site_refinement_flags
_atom_site_disorder_assembly
_atom_site_disorder_group
C1 C 0.26874(16) 1.03760(18) -0.02473(16) 0.0173(4) Uani 1 1 d . . .
C2 C 0.19413(17) 1.08669(18) -0.10101(17) 0.0213(5) Uani 1 1 d . . .
H2 H 0.1270 1.0738 -0.1128 0.026 Uiso 1 1 calc R . .
C3 C 0.21837(19) 1.1549(2) -0.16005(18) 0.0268(5) Uani 1 1 d . . .
H3 H 0.1678 1.1882 -0.2123 0.032 Uiso 1 1 calc R . .
C4 C 0.31659(19) 1.1737(2) -0.14204(19) 0.0275(5) Uani 1 1 d . . .
H4 H 0.3331 1.2200 -0.1822 0.033 Uiso 1 1 calc R . .
C5 C 0.39062(19) 1.1257(2) -0.06627(19) 0.0280(6) Uani 1 1 d . . .
H5 H 0.4577 1.1391 -0.0546 0.034 Uiso 1 1 calc R . .
C6 C 0.36719(17) 1.05774(19) -0.00691(17) 0.0222(5) Uani 1 1 d . . .
H6 H 0.4182 1.0252 0.0456 0.027 Uiso 1 1 calc R . .
C7 C 0.34449(16) 0.88190(18) 0.12542(16) 0.0179(4) Uani 1 1 d . . .
C8 C 0.40885(18) 0.9325(2) 0.20864(17) 0.0250(5) Uani 1 1 d . . .
H8 H 0.3940 0.9989 0.2230 0.030 Uiso 1 1 calc R . .
C9 C 0.49460(19) 0.8847(2) 0.26989(19) 0.0313(6) Uani 1 1 d . . .
H9 H 0.5395 0.9194 0.3253 0.038 Uiso 1 1 calc R . .
C10 C 0.51500(19) 0.7868(2) 0.25061(19) 0.0310(6) Uani 1 1 d . . .
H10 H 0.5728 0.7539 0.2939 0.037 Uiso 1 1 calc R . .
C11 C 0.45176(19) 0.7369(2) 0.16892(19) 0.0296(6) Uani 1 1 d . . .
H11 H 0.4663 0.6699 0.1559 0.036 Uiso 1 1 calc R . .
C12 C 0.36676(18) 0.78440(19) 0.10545(18) 0.0238(5) Uani 1 1 d . . .
H12 H 0.3239 0.7503 0.0485 0.029 Uiso 1 1 calc R . .
C13 C 0.15750(16) 0.85523(17) -0.04447(15) 0.0169(4) Uani 1 1 d . . .
H13A H 0.1081 0.8923 -0.0997 0.020 Uiso 1 1 calc R . .
H13B H 0.1999 0.8166 -0.0702 0.020 Uiso 1 1 calc R . .
C14 C 0.10429(16) 0.78153(17) -0.00253(15) 0.0165(4) Uani 1 1 d . . .
H14 H 0.1536 0.7345 0.0437 0.020 Uiso 1 1 calc R . .
C15 C 0.02798(18) 0.71988(18) -0.08439(17) 0.0227(5) Uani 1 1 d . . .
H15A H -0.0202 0.7672 -0.1299 0.027 Uiso 1 1 calc R . .
H15B H 0.0621 0.6850 -0.1214 0.027 Uiso 1 1 calc R . .
C16 C -0.0281(2) 0.6416(2) -0.0515(2) 0.0358(7) Uani 1 1 d . . .
H16A H 0.0187 0.5964 -0.0035 0.054 Uiso 1 1 calc R . .
H16B H -0.0706 0.6022 -0.1080 0.054 Uiso 1 1 calc R . .
H16C H -0.0687 0.6757 -0.0216 0.054 Uiso 1 1 calc R . .
C17 C 0.05658(18) 0.77509(19) 0.17011(17) 0.0225(5) Uani 1 1 d . . .
H17A H 0.0346 0.8138 0.2152 0.027 Uiso 1 1 calc R . .
H17B H 0.0112 0.7171 0.1454 0.027 Uiso 1 1 calc R . .
C18 C 0.15824(18) 0.73530(19) 0.22675(16) 0.0222(5) Uani 1 1 d . . .
C19 C 0.1806(2) 0.6345(2) 0.21756(18) 0.0296(6) Uani 1 1 d . . .
H19 H 0.1311 0.5908 0.1754 0.036 Uiso 1 1 calc R . .
C20 C 0.2751(2) 0.5973(2) 0.2698(2) 0.0373(7) Uani 1 1 d . . .
H20 H 0.2900 0.5287 0.2627 0.045 Uiso 1 1 calc R . .
C21 C 0.3471(2) 0.6602(3) 0.3321(2) 0.0385(7) Uani 1 1 d . . .
H21 H 0.4114 0.6347 0.3678 0.046 Uiso 1 1 calc R . .
C22 C 0.3258(2) 0.7601(2) 0.34263(19) 0.0330(6) Uani 1 1 d . . .
H22 H 0.3752 0.8031 0.3859 0.040 Uiso 1 1 calc R . .
C23 C 0.23192(19) 0.7976(2) 0.28987(17) 0.0262(5) Uani 1 1 d . . .
H23 H 0.2177 0.8665 0.2968 0.031 Uiso 1 1 calc R . .
C24 C 0.2685(2) 0.4335(2) -0.0459(2) 0.0326(6) Uani 1 1 d . . .
H24 H 0.2177 0.4240 -0.1135 0.039 Uiso 1 1 calc R . .
Cl1 Cl 0.05690(4) 1.02990(5) 0.23323(4) 0.02215(12) Uani 1 1 d . . .
Cl2 Cl 0.23876(4) 1.14001(4) 0.17629(4) 0.02428(12) Uani 1 1 d . . .
Cl3 Cl 0.26702(5) 0.32809(5) 0.02509(6) 0.03758(16) Uani 1 1 d . . .
Cl4 Cl 0.38456(6) 0.44863(8) -0.05236(6) 0.0553(2) Uani 1 1 d . . .
Cl5 Cl 0.23903(9) 0.54223(7) 0.00543(8) 0.0655(3) Uani 1 1 d . . .
P1 P 0.23305(4) 0.94575(4) 0.04576(4) 0.01456(11) Uani 1 1 d . . .
Pd1 Pd 0.144272(12) 0.994778(12) 0.129005(11) 0.01493(5) Uani 1 1 d . . .
S1 S 0.04587(4) 0.85699(4) 0.06575(4) 0.01684(11) Uani 1 1 d . . .

loop_
_atom_site_aniso_label
_atom_site_aniso_U_11
_atom_site_aniso_U_22
_atom_site_aniso_U_33
_atom_site_aniso_U_23
_atom_site_aniso_U_13
_atom_site_aniso_U_12
C1 0.0182(10) 0.0192(11) 0.0150(10) 0.0018(8) 0.0070(8) -0.0009(9)
C2 0.0171(10) 0.0236(12) 0.0229(12) 0.0032(9) 0.0073(9) 0.0005(9)
C3 0.0257(12) 0.0279(13) 0.0249(12) 0.0104(10) 0.0079(10) 0.0054(10)
C4 0.0293(13) 0.0276(13) 0.0292(13) 0.0092(10) 0.0153(11) 0.0005(11)
C5 0.0209(12) 0.0314(14) 0.0339(14) 0.0093(11) 0.0129(11) -0.0030(10)
C6 0.0171(11) 0.0242(12) 0.0223(12) 0.0060(9) 0.0043(9) 0.0003(9)
C7 0.0166(10) 0.0234(11) 0.0149(10) 0.0035(8) 0.0074(8) 0.0001(9)
C8 0.0234(12) 0.0290(13) 0.0177(11) 0.0006(9) 0.0026(9) 0.0013(10)
C9 0.0217(12) 0.0457(17) 0.0209(12) 0.0040(11) 0.0021(10) 0.0033(12)
C10 0.0207(12) 0.0451(17) 0.0275(13) 0.0148(12) 0.0098(10) 0.0100(12)
C11 0.0297(13) 0.0299(14) 0.0332(14) 0.0095(11) 0.0165(11) 0.0100(11)
C12 0.0247(12) 0.0253(12) 0.0229(12) 0.0041(10) 0.0106(10) 0.0023(10)
C13 0.0183(10) 0.0196(11) 0.0137(10) -0.0013(8) 0.0072(8) -0.0024(9)
C14 0.0175(10) 0.0163(10) 0.0147(10) -0.0012(8) 0.0053(8) -0.0007(8)
C15 0.0253(12) 0.0204(12) 0.0191(11) -0.0034(9) 0.0050(9) -0.0049(10)
C16 0.0402(16) 0.0322(15) 0.0317(15) -0.0027(12) 0.0103(12) -0.0185(13)
C17 0.0252(12) 0.0259(12) 0.0201(11) 0.0046(9) 0.0127(10) -0.0026(10)
C18 0.0276(12) 0.0259(12) 0.0160(11) 0.0080(9) 0.0117(9) 0.0020(10)
C19 0.0408(15) 0.0275(14) 0.0224(12) 0.0063(10) 0.0142(11) 0.0021(12)
C20 0.0505(18) 0.0338(15) 0.0355(15) 0.0145(12) 0.0252(14) 0.0170(14)
C21 0.0319(15) 0.056(2) 0.0304(15) 0.0208(14) 0.0148(12) 0.0130(14)
C22 0.0281(13) 0.0479(18) 0.0234(13) 0.0115(12) 0.0104(11) -0.0018(13)
C23 0.0281(13) 0.0309(13) 0.0204(12) 0.0072(10) 0.0102(10) -0.0012(11)
C24 0.0292(14) 0.0333(15) 0.0266(13) 0.0014(11) 0.0012(11) -0.0023(12)
Cl1 0.0195(3) 0.0300(3) 0.0180(3) -0.0022(2) 0.0084(2) 0.0044(2)
Cl2 0.0266(3) 0.0190(3) 0.0264(3) -0.0090(2) 0.0094(2) -0.0071(2)
Cl3 0.0355(4) 0.0303(4) 0.0440(4) 0.0025(3) 0.0121(3) -0.0011(3)
Cl4 0.0416(4) 0.0843(7) 0.0421(5) -0.0008(4) 0.0185(4) -0.0182(5)
Cl5 0.0977(8) 0.0326(4) 0.0743(7) 0.0009(4) 0.0422(6) 0.0128(5)
P1 0.0142(2) 0.0166(3) 0.0127(2) 0.0005(2) 0.0049(2) -0.0010(2)
Pd1 0.01538(8) 0.01631(9) 0.01261(8) -0.00119(6) 0.00488(6) 0.00047(6)
S1 0.0155(2) 0.0194(3) 0.0159(2) 0.0006(2) 0.0064(2) -0.0006(2)

loop_
_atom_type_symbol
_atom_type_description
_atom_type_scat_dispersion_real
_atom_type_scat_dispersion_imag
_atom_type_scat_source
C C 0.0033 0.0016 'International Tables Vol C Tables 4.2.6.8 and 6.1.1.4'
H H 0.0000 0.0000 'International Tables Vol C Tables 4.2.6.8 and 6.1.1.4'
Cl Cl 0.1484 0.1585 'International Tables Vol C Tables 4.2.6.8 and 6.1.1.4'
P P 0.1023 0.0942 'International Tables Vol C Tables 4.2.6.8 and 6.1.1.4'
Pd Pd -0.9988 1.0072 'International Tables Vol C Tables 4.2.6.8 and 6.1.1.4'
S S 0.1246 0.1234 'International Tables Vol C Tables 4.2.6.8 and 6.1.1.4'

loop_
_geom_angle_atom_site_label_1
_geom_angle_atom_site_label_2
_geom_angle_atom_site_label_3
_geom_angle
_geom_angle_site_symmetry_1
_geom_angle_site_symmetry_3
_geom_angle_publ_flag
C6 C1 C2 119.9(2) . . ?
C6 C1 P1 122.13(17) . . ?
C2 C1 P1 117.94(17) . . ?
C1 C2 C3 119.9(2) . . ?
C1 C2 H2 120.1 . . ?
C3 C2 H2 120.1 . . ?
C4 C3 C2 119.7(2) . . ?
C4 C3 H3 120.2 . . ?
C2 C3 H3 120.2 . . ?
C5 C4 C3 120.6(2) . . ?
C5 C4 H4 119.7 . . ?
C3 C4 H4 119.7 . . ?
C4 C5 C6 120.1(2) . . ?
C4 C5 H5 119.9 . . ?
C6 C5 H5 119.9 . . ?
C5 C6 C1 119.8(2) . . ?
C5 C6 H6 120.1 . . ?
C1 C6 H6 120.1 . . ?
C12 C7 C8 119.7(2) . . ?
C12 C7 P1 121.38(18) . . ?
C8 C7 P1 118.88(18) . . ?
C9 C8 C7 119.5(2) . . ?
C9 C8 H8 120.3 . . ?
C7 C8 H8 120.3 . . ?
C10 C9 C8 120.3(3) . . ?
C10 C9 H9 119.8 . . ?
C8 C9 H9 119.8 . . ?
C11 C10 C9 120.2(2) . . ?
C11 C10 H10 119.9 . . ?
C9 C10 H10 119.9 . . ?
C10 C11 C12 120.2(3) . . ?
C10 C11 H11 119.9 . . ?
C12 C11 H11 119.9 . . ?
C11 C12 C7 119.9(2) . . ?
C11 C12 H12 120.0 . . ?
C7 C12 H12 120.0 . . ?
C14 C13 P1 112.61(15) . . ?
C14 C13 H13A 109.1 . . ?
P1 C13 H13A 109.1 . . ?
C14 C13 H13B 109.1 . . ?
P1 C13 H13B 109.1 . . ?
H13A C13 H13B 107.8 . . ?
C13 C14 C15 110.58(18) . . ?
C13 C14 S1 107.34(15) . . ?
C15 C14 S1 111.57(16) . . ?
C13 C14 H14 109.1 . . ?
C15 C14 H14 109.1 . . ?
S1 C14 H14 109.1 . . ?
C16 C15 C14 115.5(2) . . ?
C16 C15 H15A 108.4 . . ?
C14 C15 H15A 108.4 . . ?
C16 C15 H15B 108.4 . . ?
C14 C15 H15B 108.4 . . ?
H15A C15 H15B 107.5 . . ?
C15 C16 H16A 109.5 . . ?
C15 C16 H16B 109.5 . . ?
H16A C16 H16B 109.5 . . ?
C15 C16 H16C 109.5 . . ?
H16A C16 H16C 109.5 . . ?
H16B C16 H16C 109.5 . . ?
C18 C17 S1 114.78(16) . . ?
C18 C17 H17A 108.6 . . ?
S1 C17 H17A 108.6 . . ?
C18 C17 H17B 108.6 . . ?
S1 C17 H17B 108.6 . . ?
H17A C17 H17B 107.5 . . ?
C19 C18 C23 118.7(2) . . ?
C19 C18 C17 120.2(2) . . ?
C23 C18 C17 121.1(2) . . ?
C20 C19 C18 120.4(3) . . ?
C20 C19 H19 119.8 . . ?
C18 C19 H19 119.8 . . ?
C21 C20 C19 120.0(3) . . ?
C21 C20 H20 120.0 . . ?
C19 C20 H20 120.0 . . ?
C22 C21 C20 120.2(3) . . ?
C22 C21 H21 119.9 . . ?
C20 C21 H21 119.9 . . ?
C21 C22 C23 119.9(3) . . ?
C21 C22 H22 120.1 . . ?
C23 C22 H22 120.1 . . ?
C22 C23 C18 120.8(3) . . ?
C22 C23 H23 119.6 . . ?
C18 C23 H23 119.6 . . ?
Cl3 C24 Cl5 109.19(16) . . ?
Cl3 C24 Cl4 111.18(15) . . ?
Cl5 C24 Cl4 109.75(16) . . ?
Cl3 C24 H24 108.9 . . ?
Cl5 C24 H24 108.9 . . ?
Cl4 C24 H24 108.9 . . ?
C1 P1 C7 107.33(10) . . ?
C1 P1 C13 104.38(10) . . ?
C7 P1 C13 108.24(11) . . ?
C1 P1 Pd1 119.45(8) . . ?
C7 P1 Pd1 110.62(7) . . ?
C13 P1 Pd1 106.21(7) . . ?
P1 Pd1 S1 87.36(2) . . ?
P1 Pd1 Cl2 89.86(2) . . ?
S1 Pd1 Cl2 174.01(2) . . ?
P1 Pd1 Cl1 172.61(2) . . ?
S1 Pd1 Cl1 90.40(2) . . ?
Cl2 Pd1 Cl1 93.00(2) . . ?
C17 S1 C14 103.59(11) . . ?
C17 S1 Pd1 106.76(8) . . ?
C14 S1 Pd1 107.42(7) . . ?

loop_
_geom_bond_atom_site_label_1
_geom_bond_atom_site_label_2
_geom_bond_distance
_geom_bond_site_symmetry_2
_geom_bond_publ_flag
C1 C6 1.394(3) . ?
C1 C2 1.395(3) . ?
C1 P1 1.809(2) . ?
C2 C3 1.397(3) . ?
C2 H2 0.9500 . ?
C3 C4 1.387(4) . ?
C3 H3 0.9500 . ?
C4 C5 1.380(4) . ?
C4 H4 0.9500 . ?
C5 C6 1.393(3) . ?
C5 H5 0.9500 . ?
C6 H6 0.9500 . ?
C7 C12 1.391(3) . ?
C7 C8 1.402(3) . ?
C7 P1 1.817(2) . ?
C8 C9 1.389(3) . ?
C8 H8 0.9500 . ?
C9 C10 1.385(4) . ?
C9 H9 0.9500 . ?
C10 C11 1.378(4) . ?
C10 H10 0.9500 . ?
C11 C12 1.391(3) . ?
C11 H11 0.9500 . ?
C12 H12 0.9500 . ?
C13 C14 1.526(3) . ?
C13 P1 1.820(2) . ?
C13 H13A 0.9900 . ?
C13 H13B 0.9900 . ?
C14 C15 1.532(3) . ?
C14 S1 1.854(2) . ?
C14 H14 1.0000 . ?
C15 C16 1.518(4) . ?
C15 H15A 0.9900 . ?
C15 H15B 0.9900 . ?
C16 H16A 0.9800 . ?
C16 H16B 0.9800 . ?
C16 H16C 0.9800 . ?
C17 C18 1.499(3) . ?
C17 S1 1.846(2) . ?
C17 H17A 0.9900 . ?
C17 H17B 0.9900 . ?
C18 C19 1.394(4) . ?
C18 C23 1.396(4) . ?
C19 C20 1.393(4) . ?
C19 H19 0.9500 . ?
C20 C21 1.383(5) . ?
C20 H20 0.9500 . ?
C21 C22 1.381(4) . ?
C21 H21 0.9500 . ?
C22 C23 1.389(4) . ?
C22 H22 0.9500 . ?
C23 H23 0.9500 . ?
C24 Cl3 1.753(3) . ?
C24 Cl5 1.759(3) . ?
C24 Cl4 1.759(3) . ?
C24 H24 1.0000 . ?
Cl1 Pd1 2.4082(6) . ?
Cl2 Pd1 2.3163(6) . ?
P1 Pd1 2.2141(6) . ?
Pd1 S1 2.2916(6) . ?

loop_
_geom_torsion_atom_site_label_1
_geom_torsion_atom_site_label_2
_geom_torsion_atom_site_label_3
_geom_torsion_atom_site_label_4
_geom_torsion
_geom_torsion_site_symmetry_1
_geom_torsion_site_symmetry_2
_geom_torsion_site_symmetry_3
_geom_torsion_site_symmetry_4
_geom_torsion_publ_flag
C6 C1 C2 C3 0.8(4) . . . . ?
P1 C1 C2 C3 -177.2(2) . . . . ?
C1 C2 C3 C4 -0.4(4) . . . . ?
C2 C3 C4 C5 0.0(4) . . . . ?
C3 C4 C5 C6 0.0(4) . . . . ?
C4 C5 C6 C1 0.5(4) . . . . ?
C2 C1 C6 C5 -0.9(4) . . . . ?
P1 C1 C6 C5 177.0(2) . . . . ?
C12 C7 C8 C9 0.4(4) . . . . ?
P1 C7 C8 C9 -179.7(2) . . . . ?
C7 C8 C9 C10 -1.9(4) . . . . ?
C8 C9 C10 C11 1.9(4) . . . . ?
C9 C10 C11 C12 -0.3(4) . . . . ?
C10 C11 C12 C7 -1.2(4) . . . . ?
C8 C7 C12 C11 1.1(4) . . . . ?
P1 C7 C12 C11 -178.80(19) . . . . ?
P1 C13 C14 C15 169.80(16) . . . . ?
P1 C13 C14 S1 47.89(18) . . . . ?
C13 C14 C15 C16 178.4(2) . . . . ?
S1 C14 C15 C16 -62.2(3) . . . . ?
S1 C17 C18 C19 -106.0(2) . . . . ?
S1 C17 C18 C23 74.4(3) . . . . ?
C23 C18 C19 C20 -0.6(4) . . . . ?
C17 C18 C19 C20 179.8(2) . . . . ?
C18 C19 C20 C21 0.7(4) . . . . ?
C19 C20 C21 C22 -0.1(4) . . . . ?
C20 C21 C22 C23 -0.5(4) . . . . ?
C21 C22 C23 C18 0.6(4) . . . . ?
C19 C18 C23 C22 0.0(4) . . . . ?
C17 C18 C23 C22 179.6(2) . . . . ?
C6 C1 P1 C7 -6.7(2) . . . . ?
C2 C1 P1 C7 171.31(19) . . . . ?
C6 C1 P1 C13 -121.4(2) . . . . ?
C2 C1 P1 C13 56.6(2) . . . . ?
C6 C1 P1 Pd1 120.19(19) . . . . ?
C2 C1 P1 Pd1 -61.8(2) . . . . ?
C12 C7 P1 C1 -104.2(2) . . . . ?
C8 C7 P1 C1 75.9(2) . . . . ?
C12 C7 P1 C13 7.9(2) . . . . ?
C8 C7 P1 C13 -171.97(18) . . . . ?
C12 C7 P1 Pd1 123.90(18) . . . . ?
C8 C7 P1 Pd1 -56.0(2) . . . . ?
C14 C13 P1 C1 -169.54(16) . . . . ?
C14 C13 P1 C7 76.36(18) . . . . ?
C14 C13 P1 Pd1 -42.45(17) . . . . ?
C1 P1 Pd1 S1 133.55(9) . . . . ?
C7 P1 Pd1 S1 -101.14(8) . . . . ?
C13 P1 Pd1 S1 16.09(8) . . . . ?
C1 P1 Pd1 Cl2 -41.13(9) . . . . ?
C7 P1 Pd1 Cl2 84.17(8) . . . . ?
C13 P1 Pd1 Cl2 -158.60(8) . . . . ?
C1 P1 Pd1 Cl1 -154.00(17) . . . . ?
C7 P1 Pd1 Cl1 -28.7(2) . . . . ?
C13 P1 Pd1 Cl1 88.53(18) . . . . ?
C18 C17 S1 C14 51.1(2) . . . . ?
C18 C17 S1 Pd1 -62.15(19) . . . . ?
C13 C14 S1 C17 -144.63(15) . . . . ?
C15 C14 S1 C17 94.08(17) . . . . ?
C13 C14 S1 Pd1 -31.87(15) . . . . ?
C15 C14 S1 Pd1 -153.16(14) . . . . ?
P1 Pd1 S1 C17 116.84(9) . . . . ?
Cl2 Pd1 S1 C17 179(17) . . . . ?
Cl1 Pd1 S1 C17 -56.12(9) . . . . ?
P1 Pd1 S1 C14 6.25(7) . . . . ?
Cl2 Pd1 S1 C14 68.7(2) . . . . ?
Cl1 Pd1 S1 C14 -166.71(7) . . . . ?
